data_4127030
loop_
_publ_author_name
'Zhu, Jie'
'Usov, Pavel M.'
'Xu, Wenqian'
'Celis-Salazar, Paula J'
'Lin, Shaoyang'
'Kessinger, Matthew C.'
'Landaverde-Alvarado, Carlos'
'Cai, Meng'
'May, Ann M.'
'Slebodnick, Carla'
'Zhu, Dunru'
'Senanayake, Sanjaya D.'
'Morris, Amanda J.'

_publ_section_title
;
 A New Class of Metal-Cyclam based Zirconium Metal-Organic Frameworks for
 CO2 Adsorption and Chemical Fixation.
;
_journal_name_full 'Journal of the American Chemical Society'
_journal_paper_doi 10.1021/jacs.7b10643
_journal_year 2017
_chemical_formula_moiety 'C12 H24 N4 Ni O4, 2(Cl O4), 2(H2 O)'
_chemical_formula_sum 'C12 H28 Cl2 N4 Ni O14'
_chemical_formula_weight 581.99
_space_group_crystal_system monoclinic
_space_group_IT_number 14
_space_group_name_Hall '-P 2ybc'
_space_group_name_H-M_alt 'P 1 21/c 1'
_symmetry_space_group_name_Hall '-P 2ybc'
_symmetry_space_group_name_H-M 'P 1 21/c 1'
_atom_sites_solution_hydrogens mixed
_atom_sites_solution_primary direct
_audit_creation_date 2017-03-09
_audit_creation_method
;
Olex2 1.2
(compiled 2017.03.02 svn.r3394 for OlexSys, GUI svn.r5324)
;
_cell_angle_alpha 90
_cell_angle_beta 103.592(8)
_cell_angle_gamma 90
_cell_formula_units_Z 2
_cell_length_a 8.5347(5)
_cell_length_b 15.2793(11)
_cell_length_c 8.7620(7)
_cell_measurement_reflns_used 3581
_cell_measurement_temperature 250.00(14)
_cell_measurement_theta_max 74.2440
_cell_measurement_theta_min 5.1900
_cell_volume 1110.60(14)
_computing_cell_refinement
;
CrysAlisPro, Agilent Technologies,
Version 1.171.37.35 (release 13-08-2014 CrysAlis171 .NET)
(compiled Aug 13 2014,18:06:01)
;
_computing_data_collection
;
CrysAlisPro, Agilent Technologies,
Version 1.171.37.35 (release 13-08-2014 CrysAlis171 .NET)
(compiled Aug 13 2014,18:06:01)
;
_computing_data_reduction
;
CrysAlisPro, Agilent Technologies,
Version 1.171.37.35 (release 13-08-2014 CrysAlis171 .NET)
(compiled Aug 13 2014,18:06:01)
;
_computing_molecular_graphics 'Olex2 (Dolomanov et al., 2009)'
_computing_publication_material 'Olex2 (Dolomanov et al., 2009)'
_computing_structure_refinement 'ShelXL (Sheldrick, 2015)'
_computing_structure_solution 'ShelXT (Sheldrick, 2015)'
_diffrn_ambient_environment N~2~
_diffrn_ambient_temperature 250.00(14)
_diffrn_detector 'CCD plate'
_diffrn_detector_area_resol_mean 4.1587
_diffrn_detector_type Onyx
_diffrn_measured_fraction_theta_full 0.998
_diffrn_measured_fraction_theta_max 0.991
_diffrn_measurement_details
;
#__ type_ start__ end____ width___ exp.time_
  1 omega -107.00  -80.00   1.0000    4.0000
omega____ theta____ kappa____ phi______ frames
    -      -41.6919  -99.0000 -120.0000 27

#__ type_ start__ end____ width___ exp.time_
  2 omega -110.00  -21.00   1.0000    4.0000
omega____ theta____ kappa____ phi______ frames
    -      -41.6919  -57.0000  120.0000 89

#__ type_ start__ end____ width___ exp.time_
  3 omega  -96.00   -6.00   1.0000    4.0000
omega____ theta____ kappa____ phi______ frames
    -      -41.6919  125.0000    0.0000 90

#__ type_ start__ end____ width___ exp.time_
  4 omega  -69.00   27.00   1.0000    4.0000
omega____ theta____ kappa____ phi______ frames
    -      -41.6919   57.0000  -90.0000 96

#__ type_ start__ end____ width___ exp.time_
  5 omega   81.00  117.00   1.0000    4.0000
omega____ theta____ kappa____ phi______ frames
    -       41.6919  125.0000   90.0000 36

#__ type_ start__ end____ width___ exp.time_
  6 omega   31.00   96.00   1.0000   30.0000
omega____ theta____ kappa____ phi______ frames
    -      107.0000 -111.0000  150.0000 65

#__ type_ start__ end____ width___ exp.time_
  7 omega   34.00   65.00   1.0000   30.0000
omega____ theta____ kappa____ phi______ frames
    -      107.0000  -45.0000  150.0000 31

#__ type_ start__ end____ width___ exp.time_
  8 omega   36.00   64.00   1.0000   30.0000
omega____ theta____ kappa____ phi______ frames
    -      107.0000 -111.0000  -30.0000 28

#__ type_ start__ end____ width___ exp.time_
  9 omega   29.00   56.00   1.0000   30.0000
omega____ theta____ kappa____ phi______ frames
    -      107.0000  -77.0000 -120.0000 27

#__ type_ start__ end____ width___ exp.time_
 10 omega  125.00  164.00   1.0000   30.0000
omega____ theta____ kappa____ phi______ frames
    -      107.0000   15.0000  -90.0000 39

#__ type_ start__ end____ width___ exp.time_
 11 omega   68.00   95.00   1.0000   30.0000
omega____ theta____ kappa____ phi______ frames
    -      107.0000  -77.0000 -120.0000 27

#__ type_ start__ end____ width___ exp.time_
 12 omega  111.00  140.00   1.0000   30.0000
omega____ theta____ kappa____ phi______ frames
    -      107.0000  -77.0000 -120.0000 29

#__ type_ start__ end____ width___ exp.time_
 13 omega   55.00  124.00   1.0000   30.0000
omega____ theta____ kappa____ phi______ frames
    -      107.0000  -77.0000   60.0000 69

#__ type_ start__ end____ width___ exp.time_
 14 omega   80.00  107.00   1.0000   30.0000
omega____ theta____ kappa____ phi______ frames
    -      107.0000   61.0000  120.0000 27

#__ type_ start__ end____ width___ exp.time_
 15 omega   32.00   69.00   1.0000   30.0000
omega____ theta____ kappa____ phi______ frames
    -      107.0000  -30.0000   30.0000 37

#__ type_ start__ end____ width___ exp.time_
 16 omega   34.00   59.00   1.0000   30.0000
omega____ theta____ kappa____ phi______ frames
    -      107.0000  -45.0000 -120.0000 25

#__ type_ start__ end____ width___ exp.time_
 17 omega   27.00   99.00   1.0000   30.0000
omega____ theta____ kappa____ phi______ frames
    -      107.0000 -111.0000   60.0000 72

#__ type_ start__ end____ width___ exp.time_
 18 omega   61.00   88.00   1.0000   30.0000
omega____ theta____ kappa____ phi______ frames
    -      107.0000   15.0000  -90.0000 27

#__ type_ start__ end____ width___ exp.time_
 19 omega   46.00  105.00   1.0000   30.0000
omega____ theta____ kappa____ phi______ frames
    -      107.0000 -111.0000 -120.0000 59

#__ type_ start__ end____ width___ exp.time_
 20 omega   36.00   76.00   1.0000   30.0000
omega____ theta____ kappa____ phi______ frames
    -      107.0000  -61.0000  150.0000 40

#__ type_ start__ end____ width___ exp.time_
 21 omega  101.00  133.00   1.0000   30.0000
omega____ theta____ kappa____ phi______ frames
    -      107.0000  -61.0000  150.0000 32

#__ type_ start__ end____ width___ exp.time_
 22 omega   31.00   70.00   1.0000   30.0000
omega____ theta____ kappa____ phi______ frames
    -      107.0000  -15.0000  150.0000 39

#__ type_ start__ end____ width___ exp.time_
 23 omega   74.00  103.00   1.0000   30.0000
omega____ theta____ kappa____ phi______ frames
    -      107.0000  -15.0000  150.0000 29

#__ type_ start__ end____ width___ exp.time_
 24 omega  109.00  155.00   1.0000   30.0000
omega____ theta____ kappa____ phi______ frames
    -      107.0000  -15.0000  150.0000 46

#__ type_ start__ end____ width___ exp.time_
 25 omega   27.00   78.00   1.0000   30.0000
omega____ theta____ kappa____ phi______ frames
    -      107.0000 -111.0000   90.0000 51

#__ type_ start__ end____ width___ exp.time_
 26 omega   81.00  115.00   1.0000   30.0000
omega____ theta____ kappa____ phi______ frames
    -      107.0000 -111.0000   90.0000 34

#__ type_ start__ end____ width___ exp.time_
 27 omega   66.00  101.00   1.0000   30.0000
omega____ theta____ kappa____ phi______ frames
    -      107.0000   15.0000   30.0000 35

#__ type_ start__ end____ width___ exp.time_
 28 omega   34.00   59.00   1.0000   30.0000
omega____ theta____ kappa____ phi______ frames
    -      107.0000  -61.0000 -150.0000 25

#__ type_ start__ end____ width___ exp.time_
 29 omega   86.00  134.00   1.0000   30.0000
omega____ theta____ kappa____ phi______ frames
    -      107.0000  -61.0000 -150.0000 48

#__ type_ start__ end____ width___ exp.time_
 30 omega   57.00   97.00   1.0000   30.0000
omega____ theta____ kappa____ phi______ frames
    -      107.0000  -94.0000  150.0000 40

#__ type_ start__ end____ width___ exp.time_
 31 omega  124.00  151.00   1.0000   30.0000
omega____ theta____ kappa____ phi______ frames
    -      107.0000   61.0000  120.0000 27

#__ type_ start__ end____ width___ exp.time_
 32 omega   78.00  110.00   1.0000   30.0000
omega____ theta____ kappa____ phi______ frames
    -      107.0000 -111.0000  -30.0000 32

#__ type_ start__ end____ width___ exp.time_
 33 omega  148.00  178.00   1.0000   30.0000
omega____ theta____ kappa____ phi______ frames
    -      107.0000   15.0000   30.0000 30

#__ type_ start__ end____ width___ exp.time_
 34 omega   83.00  172.00   1.0000   30.0000
omega____ theta____ kappa____ phi______ frames
    -      107.0000   61.0000  150.0000 89
;
_diffrn_measurement_device 'four-circle diffractometer'
_diffrn_measurement_device_type 'Xcalibur, Onyx, Nova'
_diffrn_measurement_method '\w scans'
_diffrn_orient_matrix_UB_11 0.0827492000
_diffrn_orient_matrix_UB_12 0.0182244000
_diffrn_orient_matrix_UB_13 0.1731667000
_diffrn_orient_matrix_UB_21 -0.0104603000
_diffrn_orient_matrix_UB_22 0.0990861000
_diffrn_orient_matrix_UB_23 -0.0332166000
_diffrn_orient_matrix_UB_31 -0.1659104000
_diffrn_orient_matrix_UB_32 0.0025908000
_diffrn_orient_matrix_UB_33 0.0408295000
_diffrn_radiation_monochromator mirror
_diffrn_radiation_probe x-ray
_diffrn_radiation_type CuK\a
_diffrn_radiation_wavelength 1.54184
_diffrn_reflns_av_R_equivalents 0.0526
_diffrn_reflns_av_unetI/netI 0.0374
_diffrn_reflns_Laue_measured_fraction_full 0.998
_diffrn_reflns_Laue_measured_fraction_max 0.991
_diffrn_reflns_limit_h_max 8
_diffrn_reflns_limit_h_min -10
_diffrn_reflns_limit_k_max 19
_diffrn_reflns_limit_k_min -18
_diffrn_reflns_limit_l_max 10
_diffrn_reflns_limit_l_min -10
_diffrn_reflns_number 10087
_diffrn_reflns_point_group_measured_fraction_full 0.998
_diffrn_reflns_point_group_measured_fraction_max 0.991
_diffrn_reflns_theta_full 74.000
_diffrn_reflns_theta_max 75.089
_diffrn_reflns_theta_min 5.332
_diffrn_source 'sealed X-ray tube'
_diffrn_source_type 'Nova (Cu) X-ray Source'
_exptl_absorpt_coefficient_mu 4.193
_exptl_absorpt_correction_T_max 0.864
_exptl_absorpt_correction_T_min 0.626
_exptl_absorpt_correction_type analytical
_exptl_absorpt_process_details
;
CrysAlisPro, Agilent Technologies,
Version 1.171.37.35 (release 13-08-2014 CrysAlis171 .NET)
(compiled Aug 13 2014,18:06:01)
Analytical numeric absorption correction using a multifaceted crystal
            model based on expressions derived by R.C. Clark & J.S. Reid.
(Clark, R. C. & Reid, J. S. (1995). Acta Cryst. A51, 887-897)
Empirical absorption correction using spherical harmonics,
 implemented in SCALE3 ABSPACK scaling algorithm.
;
_exptl_crystal_density_diffrn 1.740
_exptl_crystal_description
;
;
_exptl_crystal_F_000 604
_exptl_crystal_size_max 0.2142
_exptl_crystal_size_mid 0.0997
_exptl_crystal_size_min 0.0385
_refine_diff_density_max 0.482
_refine_diff_density_min -0.650
_refine_diff_density_rms 0.074
_refine_ls_extinction_method none
_refine_ls_goodness_of_fit_ref 1.093
_refine_ls_hydrogen_treatment mixed
_refine_ls_matrix_type full
_refine_ls_number_parameters 185
_refine_ls_number_reflns 2266
_refine_ls_number_restraints 36
_refine_ls_restrained_S_all 1.154
_refine_ls_R_factor_all 0.0720
_refine_ls_R_factor_gt 0.0637
_refine_ls_shift/su_max 0.000
_refine_ls_shift/su_mean 0.000
_refine_ls_structure_factor_coef Fsqd
_refine_ls_weighting_details 'w=1/[\s^2^(Fo^2^)+(0.0665P)^2^+1.6522P] where P=(Fo^2^+2Fc^2^)/3'
_refine_ls_weighting_scheme calc
_refine_ls_wR_factor_gt 0.1593
_refine_ls_wR_factor_ref 0.1650
_reflns_Friedel_coverage 0.000
_reflns_number_gt 2008
_reflns_number_total 2266
_reflns_threshold_expression 'I > 2\s(I)'
_cod_data_source_file ja7b10643_si_004.cif
_cod_data_source_block xpc16_250abs
_cod_original_cell_volume 1110.59(14)
_cod_database_code 4127030
_shelx_shelxl_version_number 2014/7
_chemical_oxdiff_formula 'C12 Ni N4 O12 Cl2 H20'
_chemical_oxdiff_usercomment 'Sample name JZ-1-p-104 Jie Zhu, Amanda Morris Lab'
_shelx_space_group_comment
;
The symmetry employed for this shelxl refinement is uniquely defined
by the following loop, which should always be used as a source of
symmetry information in preference to the above space-group names.
They are only intended as comments.
;
_olex2_refinement_description
;
1. Fixed Uiso
 At 1.2 times of:
  All C(H) groups, All C(H,H) groups, All N(H) groups
 At 1.5 times of:
  All O(H) groups, All O(H,H) groups
2. Rigid body (RIGU) restrains
 Cl1, O5B, O5A, O4A, O4B, O7, O3A, O3B
 with sigma for 1-2 distances of 0.004 and sigma for 1-3 distances of 0.004
3. Others
 Sof(O3B)=Sof(O4B)=Sof(O5B)=1-FVAR(1)
 Sof(O3A)=Sof(O4A)=Sof(O5A)=FVAR(1)
4.a Free rotating group:
 O7(H7A,H7B)
4.b Ternary CH refined with riding coordinates:
 N1(H1), N2(H2A), C5(H5)
4.c Secondary CH2 refined with riding coordinates:
 C1(H1A,H1B), C2(H2B,H2C), C3(H3A,H3B), C4(H4A,H4B)
;
_olex2_submission_special_instructions 'No special instructions were received'

loop_
_space_group_symop_operation_xyz
'x, y, z'
'-x, y+1/2, -z+1/2'
'-x, -y, -z'
'x, -y-1/2, z-1/2'

loop_
_atom_site_label
_atom_site_type_symbol
_atom_site_fract_x
_atom_site_fract_y
_atom_site_fract_z
_atom_site_U_iso_or_equiv
_atom_site_adp_type
_atom_site_occupancy
_atom_site_site_symmetry_order
_atom_site_calc_flag
_atom_site_refinement_flags_posn
_atom_site_refinement_flags_adp
_atom_site_refinement_flags_occupancy
_atom_site_disorder_assembly
_atom_site_disorder_group
Ni1 Ni 0.5000 0.5000 1.0000 0.0389(3) Uani 1 2 d S T P . .
O1 O 0.7836(7) 0.7559(3) 0.6707(7) 0.1119(18) Uani 1 1 d . . . . .
O2 O 0.8527(8) 0.6241(3) 0.6415(7) 0.124(2) Uani 1 1 d . . . . .
H2 H 0.897(13) 0.640(7) 0.577(13) 0.186 Uiso 1 1 d R . . . .
N1 N 0.2983(4) 0.4362(2) 0.9419(3) 0.0423(6) Uani 1 1 d . . . . .
H1 H 0.3226 0.3809 0.8932 0.051 Uiso 1 1 calc R . . . .
N2 N 0.4239(4) 0.5670(2) 0.8095(3) 0.0446(7) Uani 1 1 d . . . . .
H2A H 0.3804 0.6222 0.8422 0.054 Uiso 1 1 calc R . . . .
C1 C 0.2135(4) 0.4110(3) 1.0655(4) 0.0463(8) Uani 1 1 d . . . . .
H1A H 0.1152 0.3785 1.0176 0.056 Uiso 1 1 calc R . . . .
H1B H 0.1822 0.4638 1.1143 0.056 Uiso 1 1 calc R . . . .
C2 C 0.1856(5) 0.4856(3) 0.8161(5) 0.0499(9) Uani 1 1 d . . . . .
H2B H 0.1356 0.5337 0.8615 0.060 Uiso 1 1 calc R . . . .
H2C H 0.1003 0.4470 0.7586 0.060 Uiso 1 1 calc R . . . .
C3 C 0.2837(5) 0.5208(3) 0.7081(5) 0.0540(9) Uani 1 1 d . . . . .
H3A H 0.3206 0.4729 0.6509 0.065 Uiso 1 1 calc R . . . .
H3B H 0.2193 0.5613 0.6319 0.065 Uiso 1 1 calc R . . . .
C4 C 0.5365(5) 0.5933(3) 0.7128(4) 0.0508(9) Uani 1 1 d . . . . .
H4A H 0.4789 0.6289 0.6242 0.061 Uiso 1 1 calc R . . . .
H4B H 0.5772 0.5410 0.6704 0.061 Uiso 1 1 calc R . . . .
C5 C 0.6782(5) 0.6456(3) 0.8091(5) 0.0486(8) Uani 1 1 d . . . . .
H5 H 0.6359 0.6949 0.8610 0.058 Uiso 1 1 calc R . . . .
C6 C 0.7751(5) 0.6821(3) 0.6992(5) 0.0523(9) Uani 1 1 d . . . . .
Cl1 Cl 0.68445(15) 0.33087(7) 0.78032(14) 0.0655(3) Uani 1 1 d . U . . .
O3A O 0.7713(12) 0.3915(5) 0.6946(11) 0.108(3) Uani 0.598(10) 1 d . U . A 1
O4A O 0.5240(11) 0.3496(8) 0.7204(18) 0.135(4) Uani 0.598(10) 1 d . U . A 1
O5A O 0.731(2) 0.3548(10) 0.9331(12) 0.148(5) Uani 0.598(10) 1 d . U . A 1
O6 O 0.7253(6) 0.2465(3) 0.7444(7) 0.1069(16) Uani 1 1 d . . . . .
O3B O 0.5672(17) 0.3079(10) 0.8853(17) 0.113(4) Uani 0.402(10) 1 d . U . A 2
O4B O 0.8165(18) 0.3605(11) 0.893(2) 0.120(5) Uani 0.402(10) 1 d . U . A 2
O5B O 0.598(3) 0.3751(16) 0.667(2) 0.169(8) Uani 0.402(10) 1 d . U . A 2
O7 O 0.0204(5) 0.6889(4) 0.4622(5) 0.0975(14) Uani 1 1 d . U . . .
H7A H 0.0700 0.7339 0.5089 0.146 Uiso 1 1 d G . . . .
H7B H 0.0724 0.6685 0.3969 0.146 Uiso 1 1 d G . . . .

loop_
_atom_site_aniso_label
_atom_site_aniso_U_11
_atom_site_aniso_U_22
_atom_site_aniso_U_33
_atom_site_aniso_U_23
_atom_site_aniso_U_13
_atom_site_aniso_U_12
Ni1 0.0406(5) 0.0391(5) 0.0387(4) 0.0032(3) 0.0128(3) 0.0005(3)
O1 0.166(5) 0.055(2) 0.154(4) 0.028(2) 0.117(4) 0.011(2)
O2 0.177(5) 0.069(2) 0.178(5) 0.030(3) 0.147(5) 0.024(3)
N1 0.0439(15) 0.0439(15) 0.0408(15) 0.0017(12) 0.0131(12) 0.0006(12)
N2 0.0437(15) 0.0472(16) 0.0444(15) 0.0065(12) 0.0134(12) 0.0013(12)
C1 0.0433(17) 0.0490(19) 0.0510(19) 0.0021(15) 0.0201(15) -0.0019(14)
C2 0.0425(18) 0.057(2) 0.0483(19) 0.0071(16) 0.0064(15) -0.0029(15)
C3 0.050(2) 0.066(2) 0.0441(19) 0.0086(17) 0.0073(16) -0.0023(17)
C4 0.056(2) 0.057(2) 0.0428(18) 0.0076(16) 0.0177(16) -0.0030(17)
C5 0.053(2) 0.0447(19) 0.052(2) 0.0031(15) 0.0213(17) -0.0003(15)
C6 0.054(2) 0.055(2) 0.051(2) 0.0049(17) 0.0193(17) -0.0015(17)
Cl1 0.0745(7) 0.0561(6) 0.0706(7) -0.0136(5) 0.0262(5) 0.0050(5)
O3A 0.136(7) 0.075(4) 0.138(7) 0.000(4) 0.084(6) -0.016(4)
O4A 0.073(4) 0.133(8) 0.207(11) 0.016(7) 0.047(5) 0.023(4)
O5A 0.211(12) 0.163(10) 0.080(4) -0.033(5) 0.053(5) -0.016(10)
O6 0.113(3) 0.056(2) 0.168(5) -0.031(3) 0.067(3) -0.009(2)
O3B 0.117(8) 0.121(9) 0.113(8) -0.032(7) 0.050(7) 0.000(7)
O4B 0.092(7) 0.102(9) 0.148(10) -0.024(9) -0.008(7) -0.012(6)
O5B 0.162(14) 0.205(17) 0.128(9) 0.063(11) 0.008(9) 0.050(12)
O7 0.080(3) 0.145(4) 0.079(3) 0.005(3) 0.040(2) -0.018(3)

loop_
_atom_type_symbol
_atom_type_description
_atom_type_scat_dispersion_real
_atom_type_scat_dispersion_imag
_atom_type_scat_source
C C 0.0181 0.0091 'International Tables Vol C Tables 4.2.6.8 and 6.1.1.4'
H H 0.0000 0.0000 'International Tables Vol C Tables 4.2.6.8 and 6.1.1.4'
Cl Cl 0.3639 0.7018 'International Tables Vol C Tables 4.2.6.8 and 6.1.1.4'
N N 0.0311 0.0180 'International Tables Vol C Tables 4.2.6.8 and 6.1.1.4'
Ni Ni -3.0029 0.5091 'International Tables Vol C Tables 4.2.6.8 and 6.1.1.4'
O O 0.0492 0.0322 'International Tables Vol C Tables 4.2.6.8 and 6.1.1.4'

loop_
_exptl_crystal_face_index_h
_exptl_crystal_face_index_k
_exptl_crystal_face_index_l
_exptl_crystal_face_perp_dist
_exptl_oxdiff_crystal_face_indexfrac_h
_exptl_oxdiff_crystal_face_indexfrac_k
_exptl_oxdiff_crystal_face_indexfrac_l
_exptl_oxdiff_crystal_face_x
_exptl_oxdiff_crystal_face_y
_exptl_oxdiff_crystal_face_z
-1 0 0 0.0399 -0.9999 0.0001 0.0002 -0.0827 0.0105 0.1659
0 -1 0 0.0170 -0.0003 -1.0004 0.0003 -0.0182 -0.0991 -0.0025
0 1 0 0.0215 0.0003 1.0004 -0.0003 0.0182 0.0991 0.0025
1 5 3 0.0539 0.9998 4.9928 2.9968 0.6927 0.3847 -0.0306
5 -1 0 0.0571 4.9993 -1.0011 -0.0008 0.3953 -0.1515 -0.8321
1 2 -5 0.0854 1.0036 2.0154 -4.9980 -0.7457 0.3552 -0.3654

loop_
_geom_angle_atom_site_label_1
_geom_angle_atom_site_label_2
_geom_angle_atom_site_label_3
_geom_angle
_geom_angle_site_symmetry_1
_geom_angle_site_symmetry_3
N1 Ni1 N1 180.0 3_667 .
N2 Ni1 N1 93.33(13) 3_667 .
N2 Ni1 N1 86.67(13) . .
N2 Ni1 N1 93.33(13) . 3_667
N2 Ni1 N1 86.67(13) 3_667 3_667
N2 Ni1 N2 180.0 3_667 .
C6 O2 H2 116(8) . .
Ni1 N1 H1 106.2 . .
C1 N1 Ni1 119.5(2) . .
C1 N1 H1 106.2 . .
C2 N1 Ni1 108.6(2) . .
C2 N1 H1 106.2 . .
C2 N1 C1 109.3(3) . .
Ni1 N2 H2A 105.9 . .
C3 N2 Ni1 108.8(2) . .
C3 N2 H2A 105.9 . .
C4 N2 Ni1 120.4(2) . .
C4 N2 H2A 105.9 . .
C4 N2 C3 109.1(3) . .
N1 C1 H1A 109.5 . .
N1 C1 H1B 109.5 . .
N1 C1 C5 110.8(3) . 3_667
H1A C1 H1B 108.1 . .
C5 C1 H1A 109.5 3_667 .
C5 C1 H1B 109.5 3_667 .
N1 C2 H2B 110.4 . .
N1 C2 H2C 110.4 . .
N1 C2 C3 106.8(3) . .
H2B C2 H2C 108.6 . .
C3 C2 H2B 110.4 . .
C3 C2 H2C 110.4 . .
N2 C3 C2 106.4(3) . .
N2 C3 H3A 110.4 . .
N2 C3 H3B 110.4 . .
C2 C3 H3A 110.4 . .
C2 C3 H3B 110.4 . .
H3A C3 H3B 108.6 . .
N2 C4 H4A 109.4 . .
N2 C4 H4B 109.4 . .
N2 C4 C5 111.3(3) . .
H4A C4 H4B 108.0 . .
C5 C4 H4A 109.4 . .
C5 C4 H4B 109.4 . .
C1 C5 H5 108.9 3_667 .
C4 C5 C1 111.6(3) . 3_667
C4 C5 H5 108.9 . .
C6 C5 C1 109.7(3) . 3_667
C6 C5 C4 108.7(3) . .
C6 C5 H5 108.9 . .
O1 C6 O2 121.6(4) . .
O1 C6 C5 124.3(4) . .
O2 C6 C5 114.0(4) . .
O4A Cl1 O3A 104.2(7) . .
O4A Cl1 O6 112.7(6) . .
O5A Cl1 O3A 105.3(7) . .
O5A Cl1 O4A 110.8(10) . .
O5A Cl1 O6 116.3(7) . .
O6 Cl1 O3A 106.3(4) . .
O6 Cl1 O3B 98.9(6) . .
O4B Cl1 O6 104.9(8) . .
O4B Cl1 O3B 100.5(10) . .
O5B Cl1 O6 116.3(12) . .
O5B Cl1 O3B 104.3(12) . .
O5B Cl1 O4B 127.0(15) . .
H7A O7 H7B 109.4 . .

loop_
_geom_bond_atom_site_label_1
_geom_bond_atom_site_label_2
_geom_bond_distance
_geom_bond_site_symmetry_2
Ni1 N1 1.939(3) 3_667
Ni1 N1 1.939(3) .
Ni1 N2 1.936(3) 3_667
Ni1 N2 1.936(3) .
O1 C6 1.161(6) .
O2 H2 0.79(11) .
O2 C6 1.280(6) .
N1 H1 0.9900 .
N1 C1 1.488(4) .
N1 C2 1.487(5) .
N2 H2A 0.9900 .
N2 C3 1.490(5) .
N2 C4 1.479(5) .
C1 H1A 0.9800 .
C1 H1B 0.9800 .
C1 C5 1.528(5) 3_667
C2 H2B 0.9800 .
C2 H2C 0.9800 .
C2 C3 1.502(6) .
C3 H3A 0.9800 .
C3 H3B 0.9800 .
C4 H4A 0.9800 .
C4 H4B 0.9800 .
C4 C5 1.527(6) .
C5 C1 1.527(5) 3_667
C5 H5 0.9900 .
C5 C6 1.516(5) .
Cl1 O3A 1.495(7) .
Cl1 O4A 1.377(9) .
Cl1 O5A 1.354(10) .
Cl1 O6 1.391(4) .
Cl1 O3B 1.551(14) .
Cl1 O4B 1.387(14) .
Cl1 O5B 1.280(16) .
O7 H7A 0.8600 .
O7 H7B 0.8604 .

loop_
_geom_hbond_atom_site_label_D
_geom_hbond_atom_site_label_H
_geom_hbond_atom_site_label_A
_geom_hbond_distance_DH
_geom_hbond_distance_HA
_geom_hbond_distance_DA
_geom_hbond_angle_DHA
_geom_hbond_site_symmetry_A
O2 H2 O7 0.79(11) 1.78(11) 2.560(5) 169(12) 1_655
N1 H1 O1 0.99 2.13 2.954(5) 139.4 2_646
N1 H1 O3B 0.99 2.38 3.145(13) 133.3 .
N2 H2A O5A 0.99 2.40 3.108(12) 127.5 3_667
N2 H2A O6 0.99 2.16 3.013(5) 143.1 2_656
O7 H7A O6 0.86 2.45 3.078(8) 130.8 2_656
O7 H7A O4B 0.86 2.24 3.098(19) 173.4 2_656
O7 H7B O3A 0.86 1.94 2.776(9) 163.3 3_666

loop_
_geom_torsion_atom_site_label_1
_geom_torsion_atom_site_label_2
_geom_torsion_atom_site_label_3
_geom_torsion_atom_site_label_4
_geom_torsion
_geom_torsion_site_symmetry_1
_geom_torsion_site_symmetry_4
Ni1 N1 C1 C5 -58.2(4) . 3_667
Ni1 N1 C2 C3 39.7(4) . .
Ni1 N2 C3 C2 39.6(4) . .
Ni1 N2 C4 C5 -56.4(4) . .
N1 C2 C3 N2 -51.5(4) . .
N2 C4 C5 C1 67.3(4) . 3_667
N2 C4 C5 C6 -171.6(3) . .
C1 N1 C2 C3 171.7(3) . .
C1 C5 C6 O1 -126.0(6) 3_667 .
C1 C5 C6 O2 52.2(6) 3_667 .
C2 N1 C1 C5 175.9(3) . 3_667
C3 N2 C4 C5 176.8(3) . .
C4 N2 C3 C2 172.7(3) . .
C4 C5 C6 O1 111.8(6) . .
C4 C5 C6 O2 -70.1(6) . .
